data_4513652
loop_
_publ_author_name
'B\"oge, Matthias'
'Heck, J\"urgen'

_publ_section_title
;
 One-Step Preparation and Crystallization of Almost Insoluble
 Palladium(II) and Platinum(II/IV) Complexes from a Biphasic Solvent
 System
;
_journal_issue 11
_journal_name_full 'Crystal Growth &amp; Design'
_journal_page_first 5280
_journal_paper_doi 10.1021/acs.cgd.5b00797
_journal_volume 15
_journal_year 2015
_chemical_formula_moiety 'C14 H20 Br2 N2 O4 Pd, C 0.75, H 1.5, Cl 1.5'
_chemical_formula_sum 'C14.75 H21.5 Br2 Cl1.5 N2 O4 Pd'
_chemical_formula_weight 610.23
_chemical_name_systematic
;
 cis-dibromido(methyl-4,6-O-benzylidene-2,3-diamino-2,3-dideoxy-alpha-D-glucopyranoside)palladium(II)
;
_space_group_IT_number 96
_symmetry_cell_setting tetragonal
_symmetry_space_group_name_Hall 'P 4nw 2abw'
_symmetry_space_group_name_H-M 'P 43 21 2'
_atom_sites_solution_hydrogens geom
_atom_sites_solution_primary direct
_atom_sites_solution_secondary difmap
_audit_creation_method SHELXL-97
_cell_angle_alpha 90.00
_cell_angle_beta 90.00
_cell_angle_gamma 90.00
_cell_formula_units_Z 16
_cell_length_a 15.76790(10)
_cell_length_b 15.76790(10)
_cell_length_c 32.7215(5)
_cell_measurement_reflns_used 48640
_cell_measurement_temperature 100(2)
_cell_measurement_theta_max 30.45
_cell_measurement_theta_min 2.2
_cell_volume 8135.44(14)
_computing_cell_refinement 'SAINT (Bruker AXS, 1998)'
_computing_data_collection 'SMART (Bruker AXS, 1998)'
_computing_data_reduction 'SAINT (Bruker AXS, 1998)'
_computing_molecular_graphics 'SHELXTL (Bruker AXS, 1998)'
_computing_publication_material 'SHELXTL (Bruker AXS, 1998)'
_computing_structure_refinement 'SHELXL-97 (Sheldrick, 1997)'
_computing_structure_solution 'SHELXS-97 (Sheldrick, 1990)'
_diffrn_ambient_temperature 100(2)
_diffrn_measured_fraction_theta_full 0.993
_diffrn_measured_fraction_theta_max 0.993
_diffrn_measurement_device_type 'Bruker AXS, 1998'
_diffrn_measurement_method omega-scan
_diffrn_radiation_monochromator graphite
_diffrn_radiation_source 'fine-focus sealed tube'
_diffrn_radiation_type MoK\a
_diffrn_radiation_wavelength 0.71073
_diffrn_reflns_av_R_equivalents 0.0442
_diffrn_reflns_av_sigmaI/netI 0.0225
_diffrn_reflns_limit_h_max 23
_diffrn_reflns_limit_h_min -23
_diffrn_reflns_limit_k_max 23
_diffrn_reflns_limit_k_min -23
_diffrn_reflns_limit_l_max 48
_diffrn_reflns_limit_l_min -48
_diffrn_reflns_number 217705
_diffrn_reflns_theta_full 32.50
_diffrn_reflns_theta_max 32.50
_diffrn_reflns_theta_min 1.93
_diffrn_standards_decay_% none
_diffrn_standards_interval_count none
_diffrn_standards_interval_time none
_diffrn_standards_number none
_exptl_absorpt_coefficient_mu 5.060
_exptl_absorpt_correction_T_max 0.6316
_exptl_absorpt_correction_T_min 0.5819
_exptl_absorpt_correction_type multi-scan
_exptl_absorpt_process_details 'SADABS (Bruker AXS, 1998)'
_exptl_crystal_colour red
_exptl_crystal_density_diffrn 1.993
_exptl_crystal_density_meas ?
_exptl_crystal_density_method 'not measured'
_exptl_crystal_description block
_exptl_crystal_F_000 4760
_exptl_crystal_size_max 0.12
_exptl_crystal_size_mid 0.12
_exptl_crystal_size_min 0.10
_refine_diff_density_max 1.502
_refine_diff_density_min -1.046
_refine_diff_density_rms 0.100
_refine_ls_abs_structure_details 'Flack H D (1983), Acta Cryst. A39, 876-881'
_refine_ls_abs_structure_Flack 0.012(4)
_refine_ls_extinction_coef none
_refine_ls_extinction_method none
_refine_ls_goodness_of_fit_ref 1.045
_refine_ls_hydrogen_treatment riding
_refine_ls_matrix_type full
_refine_ls_number_parameters 492
_refine_ls_number_reflns 14551
_refine_ls_number_restraints 6
_refine_ls_restrained_S_all 1.046
_refine_ls_R_factor_all 0.0362
_refine_ls_R_factor_gt 0.0298
_refine_ls_shift/su_max 0.002
_refine_ls_shift/su_mean 0.000
_refine_ls_structure_factor_coef Fsqd
_refine_ls_weighting_details 'calc w=1/[\s^2^(Fo^2^)+(0.0285P)^2^+11.0000P] where P=(Fo^2^+2Fc^2^)/3'
_refine_ls_weighting_scheme calc
_refine_ls_wR_factor_gt 0.0642
_refine_ls_wR_factor_ref 0.0666
_reflns_number_gt 13223
_reflns_number_total 14551
_reflns_threshold_expression >2sigma(I)
_cod_data_source_file cg5b00797_si_002.cif
_cod_data_source_block 8
_cod_depositor_comments
;
The following automatic conversions were performed:

'_exptl_crystal_density_meas' value 'not measured' was changed to '?'
- the value is perceived as not measured.

Automatic conversion script
Id: cif_fix_values 3271 2015-04-21 07:52:19Z andrius 

 Adding full bibliography for 4513649--4513652.cif.
;
_cod_original_sg_symbol_H-M P4(3)2(1)2
_cod_original_formula_sum 'C14.75 H21.50 Br2 Cl1.50 N2 O4 Pd'
_cod_database_code 4513652

loop_
_symmetry_equiv_pos_as_xyz
'x, y, z'
'-x, -y, z+1/2'
'-y+1/2, x+1/2, z+3/4'
'y+1/2, -x+1/2, z+1/4'
'-x+1/2, y+1/2, -z+3/4'
'x+1/2, -y+1/2, -z+1/4'
'y, x, -z'
'-y, -x, -z+1/2'

loop_
_atom_site_label
_atom_site_type_symbol
_atom_site_fract_x
_atom_site_fract_y
_atom_site_fract_z
_atom_site_U_iso_or_equiv
_atom_site_adp_type
_atom_site_occupancy
_atom_site_symmetry_multiplicity
_atom_site_calc_flag
_atom_site_refinement_flags
_atom_site_disorder_assembly
_atom_site_disorder_group
Pd1 Pd 0.465139(13) 0.598121(14) 0.143897(6) 0.01759(4) Uani 1 1 d . . .
Pd2 Pd 0.402333(14) 0.397955(14) 0.157205(7) 0.02190(4) Uani 1 1 d . . .
Br1 Br 0.369951(17) 0.650907(18) 0.196082(9) 0.02087(5) Uani 1 1 d . . .
Br2 Br 0.363873(19) 0.60400(2) 0.088208(9) 0.02582(6) Uani 1 1 d . . .
Br3 Br 0.530108(19) 0.36882(2) 0.196630(11) 0.03030(7) Uani 1 1 d . . .
Br4 Br 0.45976(2) 0.35805(2) 0.091093(11) 0.03498(8) Uani 1 1 d . . .
C1 C 0.71753(18) 0.52232(18) 0.10810(10) 0.0231(5) Uani 1 1 d . . .
H1 H 0.7137 0.4743 0.0882 0.028 Uiso 1 1 calc R . .
C2 C 0.63391(18) 0.52858(18) 0.13173(9) 0.0211(5) Uani 1 1 d . . .
H2 H 0.6219 0.4719 0.1442 0.025 Uiso 1 1 calc R . .
C3 C 0.64068(16) 0.59323(17) 0.16616(8) 0.0184(5) Uani 1 1 d . . .
H3 H 0.6517 0.6503 0.1540 0.022 Uiso 1 1 calc R . .
C4 C 0.71462(17) 0.56971(18) 0.19312(9) 0.0199(5) Uani 1 1 d . . .
H4 H 0.7059 0.5117 0.2048 0.024 Uiso 1 1 calc R . .
C5 C 0.79415(18) 0.57077(19) 0.16648(10) 0.0227(6) Uani 1 1 d . . .
H5 H 0.8007 0.6278 0.1535 0.027 Uiso 1 1 calc R . .
C6 C 0.86974(19) 0.5526(2) 0.19329(11) 0.0277(6) Uani 1 1 d . . .
H6A H 0.8652 0.4950 0.2051 0.033 Uiso 1 1 calc R . .
H6B H 0.9226 0.5558 0.1771 0.033 Uiso 1 1 calc R . .
C7 C 0.79734(17) 0.61154(19) 0.24961(10) 0.0230(6) Uani 1 1 d . . .
H7 H 0.7917 0.5541 0.2623 0.028 Uiso 1 1 calc R . .
C8 C 0.7931(2) 0.5949(3) 0.05697(11) 0.0368(8) Uani 1 1 d . . .
H8A H 0.8462 0.5793 0.0706 0.055 Uiso 1 1 calc R . .
H8B H 0.7995 0.6505 0.0440 0.055 Uiso 1 1 calc R . .
H8C H 0.7794 0.5524 0.0361 0.055 Uiso 1 1 calc R . .
C9 C 0.80114(18) 0.6779(2) 0.28224(10) 0.0239(6) Uani 1 1 d . . .
C10 C 0.80093(19) 0.6546(2) 0.32315(11) 0.0308(7) Uani 1 1 d . . .
H10 H 0.8010 0.5962 0.3303 0.037 Uiso 1 1 calc R . .
C11 C 0.8006(2) 0.7154(3) 0.35377(11) 0.0365(8) Uani 1 1 d . . .
H11 H 0.8003 0.6987 0.3817 0.044 Uiso 1 1 calc R . .
C12 C 0.8008(2) 0.8003(3) 0.34352(12) 0.0367(8) Uani 1 1 d . . .
H12 H 0.8001 0.8422 0.3644 0.044 Uiso 1 1 calc R . .
C13 C 0.8019(2) 0.8244(2) 0.30258(12) 0.0329(7) Uani 1 1 d . . .
H13 H 0.8023 0.8829 0.2956 0.039 Uiso 1 1 calc R . .
C14 C 0.80259(19) 0.7633(2) 0.27176(11) 0.0272(6) Uani 1 1 d . . .
H14 H 0.8040 0.7799 0.2439 0.033 Uiso 1 1 calc R . .
C15 C 0.13815(19) 0.46763(18) 0.15248(10) 0.0255(6) Uani 1 1 d . . .
H15 H 0.1278 0.5020 0.1273 0.031 Uiso 1 1 calc R . .
C16 C 0.23358(18) 0.46925(18) 0.16221(9) 0.0217(5) Uani 1 1 d . . .
H16 H 0.2523 0.5297 0.1638 0.026 Uiso 1 1 calc R . .
C17 C 0.25094(17) 0.42722(17) 0.20340(9) 0.0191(5) Uani 1 1 d . . .
H17 H 0.2325 0.3666 0.2021 0.023 Uiso 1 1 calc R . .
C18 C 0.19900(18) 0.47271(18) 0.23534(9) 0.0207(5) Uani 1 1 d . . .
H18 H 0.2140 0.5343 0.2352 0.025 Uiso 1 1 calc R . .
C19 C 0.10619(19) 0.46239(18) 0.22360(10) 0.0245(6) Uani 1 1 d . . .
H19 H 0.0917 0.4008 0.2217 0.029 Uiso 1 1 calc R . .
C20 C 0.05218(19) 0.5043(2) 0.25612(11) 0.0296(7) Uani 1 1 d . . .
H20A H 0.0615 0.5664 0.2558 0.036 Uiso 1 1 calc R . .
H20B H -0.0086 0.4933 0.2507 0.036 Uiso 1 1 calc R . .
C21 C 0.16221(17) 0.48223(18) 0.30407(10) 0.0225(5) Uani 1 1 d . . .
H21 H 0.1757 0.5442 0.3034 0.027 Uiso 1 1 calc R . .
C22 C 0.0354(2) 0.3738(2) 0.12593(13) 0.0396(9) Uani 1 1 d . . .
H22A H -0.0082 0.3965 0.1443 0.059 Uiso 1 1 calc R . .
H22B H 0.0243 0.3135 0.1209 0.059 Uiso 1 1 calc R . .
H22C H 0.0340 0.4047 0.1000 0.059 Uiso 1 1 calc R . .
C23 C 0.18092(17) 0.44739(19) 0.34580(10) 0.0229(6) Uani 1 1 d . . .
C24 C 0.20067(19) 0.5024(2) 0.37787(10) 0.0262(6) Uani 1 1 d . . .
H24 H 0.2021 0.5619 0.3733 0.031 Uiso 1 1 calc R . .
C25 C 0.2184(2) 0.4702(2) 0.41673(11) 0.0331(7) Uani 1 1 d . . .
H25 H 0.2309 0.5075 0.4387 0.040 Uiso 1 1 calc R . .
C26 C 0.2175(2) 0.3830(2) 0.42286(11) 0.0325(7) Uani 1 1 d . . .
H26 H 0.2301 0.3607 0.4491 0.039 Uiso 1 1 calc R . .
C27 C 0.1986(2) 0.3283(2) 0.39112(11) 0.0320(7) Uani 1 1 d . . .
H27 H 0.1984 0.2688 0.3957 0.038 Uiso 1 1 calc R . .
C28 C 0.17969(18) 0.3602(2) 0.35256(11) 0.0269(6) Uani 1 1 d . . .
H28 H 0.1660 0.3226 0.3309 0.032 Uiso 1 1 calc R . .
N1 N 0.55968(16) 0.55297(16) 0.10617(8) 0.0227(5) Uani 1 1 d . . .
H1A H 0.5404 0.5066 0.0918 0.027 Uiso 1 1 calc R . .
H1B H 0.5752 0.5942 0.0877 0.027 Uiso 1 1 calc R . .
N2 N 0.55763(14) 0.59540(15) 0.18742(7) 0.0187(4) Uani 1 1 d . . .
H2A H 0.5541 0.6428 0.2037 0.022 Uiso 1 1 calc R . .
H2B H 0.5515 0.5481 0.2036 0.022 Uiso 1 1 calc R . .
N3 N 0.28632(17) 0.42516(16) 0.13114(8) 0.0247(5) Uani 1 1 d . . .
H3A H 0.2935 0.4593 0.1086 0.030 Uiso 1 1 calc R . .
H3B H 0.2601 0.3759 0.1229 0.030 Uiso 1 1 calc R . .
N4 N 0.34408(15) 0.43029(15) 0.21061(8) 0.0205(4) Uani 1 1 d . . .
H4A H 0.3590 0.3929 0.2310 0.025 Uiso 1 1 calc R . .
H4B H 0.3601 0.4840 0.2185 0.025 Uiso 1 1 calc R . .
O1 O 0.78640(14) 0.50700(14) 0.13535(7) 0.0256(4) Uani 1 1 d . . .
O2 O 0.72316(12) 0.63004(13) 0.22534(6) 0.0202(4) Uani 1 1 d . . .
O3 O 0.87101(13) 0.61457(14) 0.22510(7) 0.0256(4) Uani 1 1 d . . .
O4 O 0.72636(13) 0.59842(14) 0.08638(7) 0.0248(4) Uani 1 1 d . . .
O5 O 0.09029(14) 0.50299(13) 0.18527(7) 0.0266(4) Uani 1 1 d . . .
O6 O 0.21431(12) 0.43850(13) 0.27503(7) 0.0202(4) Uani 1 1 d . . .
O7 O 0.07539(13) 0.47010(15) 0.29525(7) 0.0281(5) Uani 1 1 d . . .
O8 O 0.11716(13) 0.38338(13) 0.14439(7) 0.0266(5) Uani 1 1 d . . .
Cl1 Cl 0.61292(11) 0.48878(15) 0.00912(4) 0.1035(8) Uani 1 1 d . . .
C31 C 0.5067(3) 0.5067(3) 0.0000 0.0404(11) Uiso 1 2 d S . .
H31A H 0.4731 0.4882 0.0239 0.048 Uiso 0.50 1 calc PR . .
H31B H 0.4882 0.4731 -0.0239 0.048 Uiso 0.50 1 calc PR . .
Cl2 Cl 0.2053(3) 0.4749(2) 0.02476(14) 0.0675(10) Uani 0.40 1 d PD A 1
Cl3 Cl 0.2058(3) 0.2946(3) 0.03841(17) 0.0816(16) Uani 0.40 1 d PD A 1
C32 C 0.2625(8) 0.3785(7) 0.0178(4) 0.063(2) Uiso 0.40 1 d PD A 1
H32A H 0.2720 0.3685 -0.0117 0.075 Uiso 0.40 1 calc PR A 1
H32B H 0.3184 0.3826 0.0314 0.075 Uiso 0.40 1 calc PR A 1
Cl21 Cl 0.2555(3) 0.4777(3) 0.01880(11) 0.0560(9) Uani 0.35 1 d PD B 2
Cl22 Cl 0.1400(3) 0.3359(3) 0.02129(18) 0.0780(12) Uani 0.35 1 d PD B 2
C33 C 0.1959(10) 0.4027(10) -0.0080(4) 0.063(2) Uiso 0.35 1 d PD B 2
H33A H 0.1562 0.4330 -0.0263 0.075 Uiso 0.35 1 calc PR B 2
H33B H 0.2347 0.3691 -0.0254 0.075 Uiso 0.35 1 calc PR B 2
Cl31 Cl 0.1638(8) 0.3328(7) 0.0477(2) 0.117(4) Uani 0.25 1 d PD C 3
Cl32 Cl 0.2119(5) 0.4457(4) -0.01924(18) 0.0765(17) Uani 0.25 1 d PD C 3
C34 C 0.2060(16) 0.4321(12) 0.0329(5) 0.063(2) Uiso 0.25 1 d PD C 3
H34A H 0.1702 0.4776 0.0446 0.075 Uiso 0.25 1 calc PR C 3
H34B H 0.2635 0.4380 0.0446 0.075 Uiso 0.25 1 calc PR C 3

loop_
_atom_site_aniso_label
_atom_site_aniso_U_11
_atom_site_aniso_U_22
_atom_site_aniso_U_33
_atom_site_aniso_U_23
_atom_site_aniso_U_13
_atom_site_aniso_U_12
Pd1 0.01557(8) 0.01860(9) 0.01860(8) 0.00133(7) 0.00070(7) -0.00147(7)
Pd2 0.02090(9) 0.01853(9) 0.02627(10) 0.00422(8) 0.00317(8) 0.00071(8)
Br1 0.01797(11) 0.02187(13) 0.02276(12) -0.00040(10) 0.00062(10) -0.00140(9)
Br2 0.02441(13) 0.03166(14) 0.02139(13) 0.00324(11) -0.00215(10) -0.00290(12)
Br3 0.02016(13) 0.02944(15) 0.04130(17) 0.01291(13) 0.00410(12) 0.00082(11)
Br4 0.04468(19) 0.02610(15) 0.03417(16) 0.00311(13) 0.01359(15) 0.00437(14)
C1 0.0200(12) 0.0180(12) 0.0312(14) -0.0014(11) 0.0071(11) 0.0001(10)
C2 0.0184(12) 0.0181(12) 0.0268(13) 0.0012(10) 0.0036(10) -0.0018(10)
C3 0.0148(11) 0.0148(11) 0.0256(13) 0.0012(9) 0.0038(9) -0.0018(9)
C4 0.0151(11) 0.0168(11) 0.0278(14) 0.0005(10) 0.0032(10) 0.0012(9)
C5 0.0164(12) 0.0195(12) 0.0323(16) -0.0002(11) 0.0035(10) 0.0020(10)
C6 0.0160(12) 0.0284(15) 0.0386(17) 0.0004(13) 0.0021(12) 0.0027(11)
C7 0.0148(11) 0.0218(13) 0.0325(15) 0.0062(11) -0.0017(10) 0.0014(10)
C8 0.0293(16) 0.0423(19) 0.0389(19) 0.0029(16) 0.0147(14) -0.0080(15)
C9 0.0130(11) 0.0264(14) 0.0322(15) 0.0024(12) -0.0042(10) 0.0008(10)
C10 0.0169(13) 0.0399(19) 0.0355(17) 0.0040(14) -0.0054(12) 0.0009(13)
C11 0.0221(15) 0.057(2) 0.0304(17) -0.0015(16) -0.0022(13) -0.0031(15)
C12 0.0200(14) 0.049(2) 0.0407(19) -0.0144(17) -0.0038(13) -0.0019(14)
C13 0.0223(14) 0.0286(16) 0.048(2) -0.0069(15) -0.0061(14) -0.0022(12)
C14 0.0191(13) 0.0245(14) 0.0381(17) -0.0003(12) -0.0028(12) -0.0018(11)
C15 0.0240(13) 0.0163(12) 0.0362(16) 0.0006(11) -0.0094(12) -0.0012(11)
C16 0.0204(12) 0.0165(11) 0.0281(14) 0.0016(11) -0.0065(11) -0.0032(10)
C17 0.0159(11) 0.0126(11) 0.0287(14) 0.0030(9) -0.0025(10) -0.0011(9)
C18 0.0175(12) 0.0148(11) 0.0297(14) 0.0000(10) -0.0018(10) 0.0015(9)
C19 0.0173(12) 0.0186(12) 0.0376(16) -0.0016(11) -0.0042(11) 0.0009(10)
C20 0.0162(13) 0.0297(15) 0.0429(19) -0.0053(13) -0.0030(12) 0.0035(12)
C21 0.0148(12) 0.0184(12) 0.0342(15) -0.0034(11) 0.0034(11) 0.0003(9)
C22 0.0308(17) 0.0297(17) 0.058(2) 0.0002(16) -0.0227(16) -0.0098(14)
C23 0.0126(11) 0.0227(13) 0.0334(15) -0.0003(11) 0.0053(10) -0.0007(10)
C24 0.0207(13) 0.0260(14) 0.0319(16) -0.0020(12) 0.0066(11) 0.0016(11)
C25 0.0252(15) 0.0403(19) 0.0338(17) -0.0036(14) 0.0069(12) 0.0003(14)
C26 0.0251(14) 0.0380(19) 0.0344(17) 0.0085(14) 0.0098(12) 0.0003(13)
C27 0.0236(15) 0.0280(16) 0.0444(19) 0.0060(14) 0.0111(13) 0.0013(12)
C28 0.0176(12) 0.0239(14) 0.0392(17) -0.0009(12) 0.0091(12) -0.0015(11)
N1 0.0215(11) 0.0246(12) 0.0220(11) -0.0021(9) 0.0041(9) -0.0032(9)
N2 0.0159(10) 0.0189(10) 0.0213(11) 0.0015(9) 0.0011(8) -0.0012(9)
N3 0.0283(13) 0.0200(11) 0.0257(12) 0.0026(9) -0.0018(10) -0.0020(9)
N4 0.0162(10) 0.0194(10) 0.0258(12) 0.0008(9) -0.0016(9) -0.0008(8)
O1 0.0211(10) 0.0207(10) 0.0351(12) -0.0033(9) 0.0055(8) 0.0038(8)
O2 0.0142(8) 0.0193(9) 0.0270(10) 0.0017(8) -0.0017(7) 0.0022(7)
O3 0.0148(8) 0.0265(11) 0.0356(12) -0.0006(9) 0.0017(8) 0.0025(8)
O4 0.0255(10) 0.0211(9) 0.0277(10) 0.0027(9) 0.0094(8) -0.0037(8)
O5 0.0191(10) 0.0194(9) 0.0412(13) 0.0013(9) -0.0091(9) 0.0028(8)
O6 0.0147(9) 0.0171(9) 0.0289(10) 0.0007(8) 0.0016(7) 0.0013(7)
O7 0.0120(9) 0.0313(11) 0.0412(13) -0.0051(10) 0.0013(8) 0.0032(8)
O8 0.0240(10) 0.0174(9) 0.0383(12) -0.0017(8) -0.0108(9) -0.0043(8)
Cl1 0.0812(10) 0.186(2) 0.0429(6) -0.0441(9) -0.0242(6) 0.0822(12)
Cl2 0.081(3) 0.0507(19) 0.071(2) 0.0020(17) -0.032(2) -0.008(2)
Cl3 0.090(3) 0.058(2) 0.097(3) 0.007(2) 0.046(3) 0.025(2)
Cl21 0.071(2) 0.060(2) 0.0378(16) -0.0031(14) -0.0021(17) -0.016(2)
Cl22 0.055(2) 0.084(3) 0.095(4) 0.012(3) 0.012(2) -0.028(2)
Cl31 0.186(11) 0.129(8) 0.035(3) 0.025(4) -0.010(5) -0.091(8)
Cl32 0.095(5) 0.074(4) 0.061(3) 0.013(3) 0.016(3) 0.028(3)

loop_
_atom_type_symbol
_atom_type_description
_atom_type_scat_dispersion_real
_atom_type_scat_dispersion_imag
_atom_type_scat_source
C C 0.0033 0.0016 'International Tables Vol C Tables 4.2.6.8 and 6.1.1.4'
H H 0.0000 0.0000 'International Tables Vol C Tables 4.2.6.8 and 6.1.1.4'
N N 0.0061 0.0033 'International Tables Vol C Tables 4.2.6.8 and 6.1.1.4'
O O 0.0106 0.0060 'International Tables Vol C Tables 4.2.6.8 and 6.1.1.4'
Br Br -0.2901 2.4595 'International Tables Vol C Tables 4.2.6.8 and 6.1.1.4'
Cl Cl 0.1484 0.1585 'International Tables Vol C Tables 4.2.6.8 and 6.1.1.4'
Pd Pd -0.9988 1.0072 'International Tables Vol C Tables 4.2.6.8 and 6.1.1.4'

loop_
_geom_angle_atom_site_label_1
_geom_angle_atom_site_label_2
_geom_angle_atom_site_label_3
_geom_angle
_geom_angle_site_symmetry_1
_geom_angle_site_symmetry_3
N2 Pd1 N1 83.91(10) . .
N2 Pd1 Br1 87.59(7) . .
N1 Pd1 Br1 171.50(7) . .
N2 Pd1 Br2 175.44(6) . .
N1 Pd1 Br2 92.25(7) . .
Br1 Pd1 Br2 96.239(12) . .
N4 Pd2 N3 84.43(10) . .
N4 Pd2 Br4 175.12(7) . .
N3 Pd2 Br4 90.93(8) . .
N4 Pd2 Br3 88.04(7) . .
N3 Pd2 Br3 172.44(8) . .
Br4 Pd2 Br3 96.575(15) . .
O4 C1 O1 112.7(2) . .
O4 C1 C2 106.6(2) . .
O1 C1 C2 110.5(2) . .
O4 C1 H1 109.0 . .
O1 C1 H1 109.0 . .
C2 C1 H1 109.0 . .
N1 C2 C3 107.3(2) . .
N1 C2 C1 114.2(2) . .
C3 C2 C1 110.9(2) . .
N1 C2 H2 108.1 . .
C3 C2 H2 108.1 . .
C1 C2 H2 108.1 . .
N2 C3 C4 114.4(2) . .
N2 C3 C2 107.5(2) . .
C4 C3 C2 108.8(2) . .
N2 C3 H3 108.7 . .
C4 C3 H3 108.7 . .
C2 C3 H3 108.7 . .
O2 C4 C3 110.0(2) . .
O2 C4 C5 109.7(2) . .
C3 C4 C5 107.4(2) . .
O2 C4 H4 109.9 . .
C3 C4 H4 109.9 . .
C5 C4 H4 109.9 . .
O1 C5 C6 110.3(2) . .
O1 C5 C4 109.1(2) . .
C6 C5 C4 108.4(3) . .
O1 C5 H5 109.7 . .
C6 C5 H5 109.7 . .
C4 C5 H5 109.7 . .
O3 C6 C5 107.8(2) . .
O3 C6 H6A 110.1 . .
C5 C6 H6A 110.1 . .
O3 C6 H6B 110.1 . .
C5 C6 H6B 110.1 . .
H6A C6 H6B 108.5 . .
O3 C7 O2 110.3(2) . .
O3 C7 C9 110.4(2) . .
O2 C7 C9 106.5(2) . .
O3 C7 H7 109.9 . .
O2 C7 H7 109.9 . .
C9 C7 H7 109.9 . .
O4 C8 H8A 109.5 . .
O4 C8 H8B 109.5 . .
H8A C8 H8B 109.5 . .
O4 C8 H8C 109.5 . .
H8A C8 H8C 109.5 . .
H8B C8 H8C 109.5 . .
C10 C9 C14 119.7(3) . .
C10 C9 C7 120.1(3) . .
C14 C9 C7 120.2(3) . .
C11 C10 C9 120.9(3) . .
C11 C10 H10 119.6 . .
C9 C10 H10 119.6 . .
C12 C11 C10 119.7(4) . .
C12 C11 H11 120.2 . .
C10 C11 H11 120.2 . .
C11 C12 C13 119.9(3) . .
C11 C12 H12 120.0 . .
C13 C12 H12 120.0 . .
C12 C13 C14 120.4(3) . .
C12 C13 H13 119.8 . .
C14 C13 H13 119.8 . .
C9 C14 C13 119.4(3) . .
C9 C14 H14 120.3 . .
C13 C14 H14 120.3 . .
O8 C15 O5 112.9(3) . .
O8 C15 C16 106.7(2) . .
O5 C15 C16 110.8(2) . .
O8 C15 H15 108.8 . .
O5 C15 H15 108.8 . .
C16 C15 H15 108.8 . .
N3 C16 C17 107.5(2) . .
N3 C16 C15 113.5(2) . .
C17 C16 C15 110.5(2) . .
N3 C16 H16 108.4 . .
C17 C16 H16 108.4 . .
C15 C16 H16 108.4 . .
N4 C17 C18 114.2(2) . .
N4 C17 C16 107.6(2) . .
C18 C17 C16 107.9(2) . .
N4 C17 H17 109.0 . .
C18 C17 H17 109.0 . .
C16 C17 H17 109.0 . .
O6 C18 C17 111.0(2) . .
O6 C18 C19 110.6(2) . .
C17 C18 C19 107.2(2) . .
O6 C18 H18 109.3 . .
C17 C18 H18 109.3 . .
C19 C18 H18 109.3 . .
O5 C19 C20 108.8(2) . .
O5 C19 C18 110.0(2) . .
C20 C19 C18 108.5(2) . .
O5 C19 H19 109.8 . .
C20 C19 H19 109.8 . .
C18 C19 H19 109.8 . .
O7 C20 C19 108.6(2) . .
O7 C20 H20A 110.0 . .
C19 C20 H20A 110.0 . .
O7 C20 H20B 110.0 . .
C19 C20 H20B 110.0 . .
H20A C20 H20B 108.4 . .
O7 C21 O6 110.8(2) . .
O7 C21 C23 109.1(2) . .
O6 C21 C23 108.3(2) . .
O7 C21 H21 109.5 . .
O6 C21 H21 109.5 . .
C23 C21 H21 109.5 . .
O8 C22 H22A 109.5 . .
O8 C22 H22B 109.5 . .
H22A C22 H22B 109.5 . .
O8 C22 H22C 109.5 . .
H22A C22 H22C 109.5 . .
H22B C22 H22C 109.5 . .
C28 C23 C24 119.8(3) . .
C28 C23 C21 120.2(3) . .
C24 C23 C21 120.0(3) . .
C23 C24 C25 120.2(3) . .
C23 C24 H24 119.9 . .
C25 C24 H24 119.9 . .
C26 C25 C24 119.3(3) . .
C26 C25 H25 120.4 . .
C24 C25 H25 120.4 . .
C27 C26 C25 120.7(3) . .
C27 C26 H26 119.6 . .
C25 C26 H26 119.6 . .
C26 C27 C28 120.1(3) . .
C26 C27 H27 119.9 . .
C28 C27 H27 119.9 . .
C27 C28 C23 119.9(3) . .
C27 C28 H28 120.0 . .
C23 C28 H28 120.0 . .
C2 N1 Pd1 108.72(17) . .
C2 N1 H1A 109.9 . .
Pd1 N1 H1A 109.9 . .
C2 N1 H1B 109.9 . .
Pd1 N1 H1B 109.9 . .
H1A N1 H1B 108.3 . .
C3 N2 Pd1 107.71(16) . .
C3 N2 H2A 110.2 . .
Pd1 N2 H2A 110.2 . .
C3 N2 H2B 110.2 . .
Pd1 N2 H2B 110.2 . .
H2A N2 H2B 108.5 . .
C16 N3 Pd2 108.09(18) . .
C16 N3 H3A 110.1 . .
Pd2 N3 H3A 110.1 . .
C16 N3 H3B 110.1 . .
Pd2 N3 H3B 110.1 . .
H3A N3 H3B 108.4 . .
C17 N4 Pd2 107.48(17) . .
C17 N4 H4A 110.2 . .
Pd2 N4 H4A 110.2 . .
C17 N4 H4B 110.2 . .
Pd2 N4 H4B 110.2 . .
H4A N4 H4B 108.5 . .
C1 O1 C5 112.9(2) . .
C4 O2 C7 110.4(2) . .
C7 O3 C6 112.3(2) . .
C1 O4 C8 112.4(3) . .
C15 O5 C19 113.1(2) . .
C18 O6 C21 108.9(2) . .
C21 O7 C20 112.2(2) . .
C15 O8 C22 113.2(2) . .
Cl1 C31 Cl1 110.4(4) . 7
Cl1 C31 H31A 109.6 . .
Cl1 C31 H31A 109.6 7 .
Cl1 C31 H31B 109.6 . .
Cl1 C31 H31B 109.6 7 .
H31A C31 H31B 108.1 . .
Cl3 C32 Cl2 110.0(7) . .
Cl3 C32 H32A 109.7 . .
Cl2 C32 H32A 109.7 . .
Cl3 C32 H32B 109.7 . .
Cl2 C32 H32B 109.7 . .
H32A C32 H32B 108.2 . .
Cl22 C33 Cl21 115.0(8) . .
Cl22 C33 H33A 108.5 . .
Cl21 C33 H33A 108.5 . .
Cl22 C33 H33B 108.5 . .
Cl21 C33 H33B 108.5 . .
H33A C33 H33B 107.5 . .
Cl32 C34 Cl31 113.7(11) . .
Cl32 C34 H34A 108.8 . .
Cl31 C34 H34A 108.8 . .
Cl32 C34 H34B 108.8 . .
Cl31 C34 H34B 108.8 . .
H34A C34 H34B 107.7 . .

loop_
_geom_bond_atom_site_label_1
_geom_bond_atom_site_label_2
_geom_bond_distance
_geom_bond_site_symmetry_2
Pd1 N2 2.039(2) .
Pd1 N1 2.062(2) .
Pd1 Br1 2.4210(3) .
Pd1 Br2 2.4246(4) .
Pd2 N4 2.039(2) .
Pd2 N3 2.063(3) .
Pd2 Br4 2.4281(4) .
Pd2 Br3 2.4361(4) .
C1 O4 1.402(4) .
C1 O1 1.426(4) .
C1 C2 1.532(4) .
C1 H1 1.0000 .
C2 N1 1.489(4) .
C2 C3 1.523(4) .
C2 H2 1.0000 .
C3 N2 1.483(3) .
C3 C4 1.508(4) .
C3 H3 1.0000 .
C4 O2 1.426(4) .
C4 C5 1.527(4) .
C4 H4 1.0000 .
C5 O1 1.436(4) .
C5 C6 1.507(4) .
C5 H5 1.0000 .
C6 O3 1.428(4) .
C6 H6A 0.9900 .
C6 H6B 0.9900 .
C7 O3 1.412(4) .
C7 O2 1.444(3) .
C7 C9 1.497(4) .
C7 H7 1.0000 .
C8 O4 1.427(4) .
C8 H8A 0.9800 .
C8 H8B 0.9800 .
C8 H8C 0.9800 .
C9 C10 1.388(5) .
C9 C14 1.389(4) .
C10 C11 1.386(5) .
C10 H10 0.9500 .
C11 C12 1.380(6) .
C11 H11 0.9500 .
C12 C13 1.393(5) .
C12 H12 0.9500 .
C13 C14 1.395(5) .
C13 H13 0.9500 .
C14 H14 0.9500 .
C15 O8 1.394(3) .
C15 O5 1.425(4) .
C15 C16 1.538(4) .
C15 H15 1.0000 .
C16 N3 1.486(4) .
C16 C17 1.527(4) .
C16 H16 1.0000 .
C17 N4 1.488(3) .
C17 C18 1.509(4) .
C17 H17 1.0000 .
C18 O6 1.427(4) .
C18 C19 1.522(4) .
C18 H18 1.0000 .
C19 O5 1.430(4) .
C19 C20 1.515(4) .
C19 H19 1.0000 .
C20 O7 1.437(4) .
C20 H20A 0.9900 .
C20 H20B 0.9900 .
C21 O7 1.412(3) .
C21 O6 1.433(3) .
C21 C23 1.501(5) .
C21 H21 1.0000 .
C22 O8 1.432(4) .
C22 H22A 0.9800 .
C22 H22B 0.9800 .
C22 H22C 0.9800 .
C23 C28 1.393(4) .
C23 C24 1.397(4) .
C24 C25 1.398(5) .
C24 H24 0.9500 .
C25 C26 1.390(5) .
C25 H25 0.9500 .
C26 C27 1.382(5) .
C26 H26 0.9500 .
C27 C28 1.391(5) .
C27 H27 0.9500 .
C28 H28 0.9500 .
N1 H1A 0.9200 .
N1 H1B 0.9200 .
N2 H2A 0.9200 .
N2 H2B 0.9200 .
N3 H3A 0.9200 .
N3 H3B 0.9200 .
N4 H4A 0.9200 .
N4 H4B 0.9200 .
Cl1 C31 1.725(4) .
C31 Cl1 1.725(4) 7
C31 H31A 0.9900 .
C31 H31B 0.9900 .
Cl2 C32 1.782(12) .
Cl3 C32 1.732(12) .
C32 H32A 0.9900 .
C32 H32B 0.9900 .
Cl21 C33 1.746(13) .
Cl22 C33 1.674(13) .
C33 H33A 0.9900 .
C33 H33B 0.9900 .
Cl31 C34 1.768(16) .
Cl32 C34 1.723(16) .
C34 H34A 0.9900 .
C34 H34B 0.9900 .
